data_2006619
loop_
_publ_author_name
'Kettmann, Viktor'
'Svetl\'ik, J\'an'

_publ_contact_author
;
      Dr Viktor Kettmann
      Faculty of Pharmacy
      Comenius University
      Odbojarov 10
      Bratislava
      Slovak Republic    83232
;
_publ_section_title
;Methyl
 12-Acetyl-9-methyl-11-thioxo-8-oxa-10,12-diazatricyclo[7.3.1.0^2,7^]trideca-2,4,6-triene-13-carboxylate
;
_journal_issue 10
_journal_name_full 'Acta Crystallographica Section C'
_journal_page_first 1493
_journal_page_last 1495
_journal_paper_doi 10.1107/S010827019700557X
_journal_volume 53
_journal_year 1997
_chemical_formula_moiety 'C15 H16 N2 O4 S '
_chemical_formula_sum 'C15 H16 N2 O4 S'
_chemical_formula_weight 320.36
_chemical_melting_point 482
_chemical_name_systematic
;
 Methyl 9-Methyl-11-thioxo-8-oxa-12-acetyl-10,12-diazatricyclo[7.3.1.0^2,7^]
 trideca-2,4,6-triene-13-carboxylate
;
_space_group_IT_number 2
_symmetry_cell_setting triclinic
_symmetry_space_group_name_Hall '-P 1'
_symmetry_space_group_name_H-M 'P -1'
_cell_angle_alpha 68.45(3)
_cell_angle_beta 71.46(3)
_cell_angle_gamma 81.52(3)
_cell_formula_units_Z 2
_cell_length_a 8.962(3)
_cell_length_b 9.651(4)
_cell_length_c 10.009(4)
_cell_measurement_reflns_used 15
_cell_measurement_temperature 293(2)
_cell_measurement_theta_max 18
_cell_measurement_theta_min 8
_cell_volume 762.9(5)
_computing_cell_refinement 'Syntex P2~1~ diffractometer software'
_computing_data_collection 'Syntex P2~1~ diffractometer software'
_computing_data_reduction 'XP21 (Pavel\<c\'ik, 1987)'
_computing_molecular_graphics 'ORTEPII (Johnson, 1976)'
_computing_publication_material SHELXL-93
_computing_structure_refinement 'SHELXL-93 (Sheldrick, 1993)'
_computing_structure_solution 'SHELXS-86 (Sheldrick, 1985)'
_diffrn_ambient_temperature 293(2)
_diffrn_measurement_device 'Syntex P2~1~ diffractometer'
_diffrn_measurement_method \q/2\q
_diffrn_radiation_monochromator graphite
_diffrn_radiation_source 'X-ray tube'
_diffrn_radiation_type MoK\a
_diffrn_radiation_wavelength 0.71073
_diffrn_reflns_av_R_equivalents 0.031
_diffrn_reflns_limit_h_max 10
_diffrn_reflns_limit_h_min 0
_diffrn_reflns_limit_k_max 11
_diffrn_reflns_limit_k_min -11
_diffrn_reflns_limit_l_max 11
_diffrn_reflns_limit_l_min -10
_diffrn_reflns_number 2893
_diffrn_reflns_theta_max 25.06
_diffrn_reflns_theta_min 2.27
_diffrn_standards_decay_% 0
_diffrn_standards_interval_time 100
_diffrn_standards_number 2
_exptl_absorpt_coefficient_mu 0.232
_exptl_absorpt_correction_type none
_exptl_crystal_colour colourless
_exptl_crystal_density_diffrn 1.395
_exptl_crystal_density_meas 1.400(10)
_exptl_crystal_density_method 'flotation in bromoform--hexane'
_exptl_crystal_description prism
_exptl_crystal_F_000 336
_exptl_crystal_size_max 0.35
_exptl_crystal_size_mid 0.25
_exptl_crystal_size_min 0.20
_refine_diff_density_max 0.623
_refine_diff_density_min -0.472
_refine_ls_extinction_coef 0.002(5)
_refine_ls_extinction_method 'SHELXL93 (Sheldrick, 1993)'
_refine_ls_goodness_of_fit_all 1.041
_refine_ls_goodness_of_fit_obs 1.132
_refine_ls_hydrogen_treatment noref
_refine_ls_matrix_type full
_refine_ls_number_parameters 200
_refine_ls_number_reflns 2715
_refine_ls_number_restraints 0
_refine_ls_restrained_S_all 1.041
_refine_ls_restrained_S_obs 1.132
_refine_ls_R_factor_all 0.0713
_refine_ls_R_factor_obs .0505
_refine_ls_shift/esd_max 0.028
_refine_ls_shift/esd_mean 0.007
_refine_ls_structure_factor_coef F^2^
_refine_ls_weighting_details 'w = 1/[\s^2^(Fo^2^)+(0.0905P)^2^+0.4132P] where P=(Fo^2^+2Fc^2^)/3'
_refine_ls_weighting_scheme calc
_refine_ls_wR_factor_all 0.1453
_refine_ls_wR_factor_obs .1133
_reflns_number_observed 2008
_reflns_number_total 2715
_reflns_observed_criterion >2sigma(I)
_cod_data_source_file sk1098.cif
_cod_data_source_block default
_cod_depositor_comments
;
The following automatic conversions were performed:
'_symmetry_cell_setting' value 'triclinic ' changed to 'triclinic'
according to '/home/saulius/struct/CIF-dictionaries/cif_core.dic'
dictionary named 'cif_core.dic' version 2.4.1 from 2010-06-29.

Automatic conversion script
Id: cif_fix_enum 1527 2010-12-29 10:47:43Z saulius 

The following automatic conversions were performed:

'_symmetry_cell_setting' value 'triclinic ' changed to 'triclinic'
according to /home/saulius/struct/CIF-dictionaries/cif_core.dic
dictionary named 'cif_core.dic' version 2.4.1 from 2010-06-29.

Automatic conversion script
Id: cif_fix_values 1715 2011-07-08 13:25:40Z adriana 

The following automatic conversions were performed:

'_refine_ls_weighting_scheme' value 'calc w =
1/[\s^2^(Fo^2^)+(0.0905P)^2^+0.4132P] where P=(Fo^2^+2Fc^2^)/3' was
changed to 'calc'. New tag '_refine_ls_weighting_details' was
created. The value of the new tag was set to 'w =
1/[\s^2^(Fo^2^)+(0.0905P)^2^+0.4132P] where P=(Fo^2^+2Fc^2^)/3'.

Automatic conversion script
Id: cif_fix_values 3143 2015-03-26 13:38:13Z robertas 
;
_cod_original_sg_symbol_H-M 'P-1 '
_cod_database_code 2006619

loop_
_symmetry_equiv_pos_as_xyz
'x, y, z'
'-x, -y, -z'

loop_
_atom_site_aniso_label
_atom_site_aniso_U_11
_atom_site_aniso_U_22
_atom_site_aniso_U_33
_atom_site_aniso_U_12
_atom_site_aniso_U_13
_atom_site_aniso_U_23
S1 .0393(4) .0431(4) .0451(4) -.0066(3) .0058(3) -.0191(3)
N1 .0351(12) .0370(11) .0371(11) -.0071(9) .0038(9) -.0130(9)
C2 .0323(13) .0383(13) .0327(13) -.0070(10) -.0057(10) -.0107(11)
N3 .0420(12) .0424(12) .0338(11) -.0157(10) .0014(9) -.0137(10)
C4 .0393(14) .049(2) .0347(14) -.0179(12) .0014(11) -.0136(12)
C5 .0298(13) .069(2) .0355(14) -.0081(12) .0022(11) -.0248(13)
C6 .0370(14) .048(2) .0384(14) .0006(12) -.0023(11) -.0197(12)
C7 .0417(15) .054(2) .0306(13) -.0098(12) -.0008(11) -.0139(12)
C8 .0325(14) .059(2) .0385(14) -.0070(12) -.0011(11) -.0222(13)
C9 .049(2) .085(2) .058(2) -.009(2) -.0108(15) -.039(2)
C10 .069(2) .120(4) .059(2) .003(2) -.031(2) -.039(2)
C11 .091(3) .091(3) .056(2) .010(2) -.033(2) -.018(2)
C12 .075(2) .062(2) .045(2) -.004(2) -.016(2) -.009(2)
O1 .0435(11) .0502(12) .0479(11) -.0055(9) -.0049(9) -.0254(9)
C13 .053(2) .051(2) .057(2) -.0207(14) .0057(14) -.023(2)
O2 .127(3) .0592(15) .072(2) -.047(2) .019(2) -.0220(13)
C14 .077(2) .078(2) .073(2) -.027(2) -.001(2) -.047(2)
C15 .039(2) .093(2) .049(2) .002(2) -.0094(13) -.037(2)
O3 .061(2) .359(7) .101(2) .018(3) -.026(2) -.141(3)
O4 .0350(12) .126(2) .0561(14) .0012(12) -.0134(10) -.0385(14)
C16 .045(2) .140(4) .074(2) .000(2) -.027(2) -.038(2)
C17 .054(2) .060(2) .057(2) .0160(15) -.0090(15) -.026(2)

loop_
_atom_site_label
_atom_site_fract_x
_atom_site_fract_y
_atom_site_fract_z
_atom_site_U_iso_or_equiv
_atom_site_thermal_displace_type
_atom_site_calc_flag
_atom_site_refinement_flags
_atom_site_occupancy
_atom_site_disorder_group
_atom_site_type_symbol
S1 .51850(8) .22492(8) .48756(8) .0452(3) Uani d . 1 . S
N1 .7123(2) .0759(2) .3299(2) .0392(5) Uani d . 1 . N
C2 .6763(3) .2055(3) .3514(3) .0351(6) Uani d . 1 . C
N3 .7682(3) .3215(2) .2502(2) .0407(5) Uani d . 1 . N
C4 .8659(3) .3009(3) .1092(3) .0423(7) Uani d . 1 . C
C5 .9639(3) .1581(3) .1489(3) .0449(7) Uani d . 1 . C
C6 .8463(3) .0347(3) .2218(3) .0419(6) Uani d . 1 . C
C7 .7674(3) .2908(3) .0179(3) .0438(7) Uani d . 1 . C
C8 .7369(3) .1532(3) .0203(3) .0432(7) Uani d . 1 . C
C9 .6509(4) .1434(4) -.0677(4) .0600(9) Uani d . 1 . C
C10 .5933(5) .2705(5) -.1568(4) .0776(12) Uani d . 1 . C
C11 .6194(5) .4074(5) -.1585(4) .0797(12) Uani d . 1 . C
C12 .7075(4) .4178(4) -.0728(4) .0637(9) Uani d . 1 . C
O1 .7914(2) .0230(2) .1075(2) .0462(5) Uani d . 1 . O
C13 .7912(4) .4509(3) .2742(4) .0559(8) Uani d . 1 . C
O2 .8420(4) .5570(3) .1659(3) .0931(10) Uani d . 1 . O
C14 .7662(4) .4506(4) .4278(4) .0722(10) Uani d . 1 . C
C15 1.0623(4) .1598(4) .2447(4) .0577(8) Uani d . 1 . C
O3 1.0110(4) .1548(7) .3721(4) .157(2) Uani d . 1 . O
O4 1.2073(2) .1576(3) .1809(2) .0705(7) Uani d . 1 . O
C16 1.3124(4) .1577(5) .2642(4) .0835(12) Uani d . 1 . C
C17 .9089(4) -.1184(4) .2946(4) .0591(8) Uani d . 1 . C
H1 .6459 .0086 .3800 .048 Uiso d . 1 . H
H4 .9388 .3773 .0600 .050 Uiso d . 1 . H
H5 1.0372 .1492 .0600 .054 Uiso d . 1 . H
H9 .6322 .0464 -.0600 .072 Uiso d . 1 . H
H10 .5307 .2684 -.2200 .092 Uiso d . 1 . H
H11 .5711 .5131 -.2200 .096 Uiso d . 1 . H
H12 .7411 .5170 -.0800 .078 Uiso d . 1 . H
H14A .8522 .5060 .4200 .085 Uiso d . 1 . H
H14B .6567 .4960 .4600 .085 Uiso d . 1 . H
H14C .7791 .3407 .5000 .085 Uiso d . 1 . H
H16A 1.3226 .0569 .3200 .097 Uiso d . 1 . H
H16B 1.4044 .2006 .2000 .097 Uiso d . 1 . H
H16C 1.2633 .2283 .3200 .097 Uiso d . 1 . H
H17A .9412 -.1319 .3800 .069 Uiso d . 1 . H
H17B .8292 -.1794 .3000 .069 Uiso d . 1 . H
H17C .9987 -.1491 .2200 .069 Uiso d . 1 . H

loop_
_atom_type_symbol
_atom_type_description
_atom_type_scat_dispersion_real
_atom_type_scat_dispersion_imag
_atom_type_scat_source
C C 0.0033 0.0016 'International Tables Vol C Tables 4.2.6.8 and 6.1.1.4'
H H 0.0000 0.0000 'International Tables Vol C Tables 4.2.6.8 and 6.1.1.4'
N N 0.0061 0.0033 'International Tables Vol C Tables 4.2.6.8 and 6.1.1.4'
O O 0.0106 0.0060 'International Tables Vol C Tables 4.2.6.8 and 6.1.1.4'
S S 0.1246 0.1234 'International Tables Vol C Tables 4.2.6.8 and 6.1.1.4'

loop_
_geom_angle_atom_site_label_1
_geom_angle_atom_site_label_2
_geom_angle_atom_site_label_3
_geom_angle
_geom_angle_publ_flag
C2 N1 C6 129.1(2) yes
N1 C2 N3 116.2(2) yes
N1 C2 S1 120.5(2) yes
N3 C2 S1 123.1(2) yes
C2 N3 C13 126.3(2) yes
C2 N3 C4 116.3(2) yes
C13 N3 C4 117.0(2) yes
N3 C4 C7 111.6(2) ?
N3 C4 C5 107.8(2) yes
C7 C4 C5 109.5(2) ?
C15 C5 C4 112.0(2) ?
C15 C5 C6 114.4(3) ?
C4 C5 C6 105.0(2) yes
O1 C6 N1 108.1(2) ?
O1 C6 C17 105.6(2) ?
N1 C6 C17 109.9(2) ?
O1 C6 C5 107.8(2) ?
N1 C6 C5 109.1(2) yes
C17 C6 C5 116.1(3) ?
C12 C7 C8 118.7(3) ?
C12 C7 C4 121.0(3) ?
C8 C7 C4 120.3(3) ?
O1 C8 C9 117.4(3) ?
O1 C8 C7 122.0(2) ?
C9 C8 C7 120.6(3) ?
C10 C9 C8 119.7(3) ?
C11 C10 C9 120.6(3) ?
C10 C11 C12 119.8(3) ?
C11 C12 C7 120.5(3) ?
C8 O1 C6 115.5(2) yes
O2 C13 N3 117.6(3) yes
O2 C13 C14 121.5(3) yes
N3 C13 C14 120.7(3) yes
O3 C15 O4 122.2(3) ?
O3 C15 C5 124.6(3) ?
O4 C15 C5 113.1(3) ?
C15 O4 C16 117.5(3) ?

loop_
_geom_bond_atom_site_label_1
_geom_bond_atom_site_label_2
_geom_bond_site_symmetry_2
_geom_bond_distance
_geom_bond_publ_flag
S1 C2 . 1.666(3) yes
N1 C2 . 1.322(3) yes
N1 C6 . 1.456(3) yes
C2 N3 . 1.366(3) yes
N3 C13 . 1.411(4) yes
N3 C4 . 1.472(3) yes
C4 C7 . 1.492(4) yes
C4 C5 . 1.514(4) yes
C5 C15 . 1.501(4) ?
C5 C6 . 1.518(4) yes
C6 O1 . 1.426(3) yes
C6 C17 . 1.501(4) ?
C7 C12 . 1.383(4) ?
C7 C8 . 1.386(4) ?
C8 O1 . 1.365(4) yes
C8 C9 . 1.376(4) ?
C9 C10 . 1.367(5) ?
C10 C11 . 1.368(6) ?
C11 C12 . 1.374(5) ?
C13 O2 . 1.199(4) yes
C13 C14 . 1.480(5) ?
C15 O3 . 1.195(4) ?
C15 O4 . 1.254(4) ?
O4 C16 . 1.443(4) ?

loop_
_geom_torsion_atom_site_label_1
_geom_torsion_atom_site_label_2
_geom_torsion_atom_site_label_3
_geom_torsion_atom_site_label_4
_geom_torsion
_geom_torsion_publ_flag
C6 N1 C2 N3 6.8(4) yes
C6 N1 C2 S1 -177.7(2) yes
N1 C2 N3 C13 -156.5(3) yes
S1 C2 N3 C13 28.1(4) ?
N1 C2 N3 C4 16.1(3) yes
S1 C2 N3 C4 -159.3(2) ?
C2 N3 C4 C7 65.9(3) ?
C13 N3 C4 C7 -120.8(3) ?
C2 N3 C4 C5 -54.4(3) yes
C13 N3 C4 C5 118.9(3) ?
N3 C4 C5 C15 -56.8(3) ?
C7 C4 C5 C15 -178.4(2) ?
N3 C4 C5 C6 67.8(3) yes
C7 C4 C5 C6 -53.7(3) ?
C2 N1 C6 O1 -106.5(3) ?
C2 N1 C6 C17 138.7(3) ?
C2 N1 C6 C5 10.4(4) yes
C15 C5 C6 O1 -165.5(2) ?
C4 C5 C6 O1 71.3(2) ?
C15 C5 C6 N1 77.3(3) ?
C4 C5 C6 N1 -45.8(3) yes
C15 C5 C6 C17 -47.5(3) ?
C4 C5 C6 C17 -170.6(2) ?
N3 C4 C7 C12 82.0(3) ?
C5 C4 C7 C12 -158.7(3) ?
N3 C4 C7 C8 -99.3(3) ?
C5 C4 C7 C8 19.9(3) ?
C12 C7 C8 O1 -179.7(3) ?
C4 C7 C8 O1 1.7(4) ?
C12 C7 C8 C9 1.0(4) ?
C4 C7 C8 C9 -177.6(3) ?
O1 C8 C9 C10 179.8(3) ?
C7 C8 C9 C10 -0.9(5) ?
C8 C9 C10 C11 -0.5(6) ?
C9 C10 C11 C12 1.6(6) ?
C10 C11 C12 C7 -1.4(6) ?
C8 C7 C12 C11 0.1(5) ?
C4 C7 C12 C11 178.8(3) ?
C9 C8 O1 C6 -165.7(2) ?
C7 C8 O1 C6 15.0(3) ?
N1 C6 O1 C8 66.0(3) ?
C17 C6 O1 C8 -176.4(2) ?
C5 C6 O1 C8 -51.8(3) ?
C2 N3 C13 O2 -161.9(3) yes
C4 N3 C13 O2 25.6(4) ?
C2 N3 C13 C14 23.2(5) ?
C4 N3 C13 C14 -149.3(3) ?
C4 C5 C15 O3 69.6(5) ?
C6 C5 C15 O3 -49.6(6) ?
C4 C5 C15 O4 -114.7(3) ?
C6 C5 C15 O4 126.0(3) ?
O3 C15 O4 C16 -3.7(6) ?
C5 C15 O4 C16 -179.5(3) ?

loop_
_cod_related_entry_id
_cod_related_entry_database
_cod_related_entry_code
1 ChemSpider 3272353
